data_4128128
loop_
_publ_author_name
'Beldjoudi, Yassine'
'Arauzo, Ana'
'Campo, Javier'
'Gavey, Emma L.'
'Pilkington, Melanie'
'Nascimento, Mitchell A.'
'Rawson, Jeremy M.'

_publ_section_title
;
 Structural, Magnetic, and Optical Studies of the Polymorphic
 9'-Anthracenyl Dithiadiazolyl Radical.
;
_journal_issue 17
_journal_name_full 'Journal of the American Chemical Society'
_journal_page_first 6875
_journal_page_last 6889
_journal_paper_doi 10.1021/jacs.8b11528
_journal_volume 141
_journal_year 2019
_chemical_formula_moiety 'C14 H9, C N2 S2'
_chemical_formula_sum 'C15 H9 N2 S2'
_chemical_formula_weight 281.36
_chemical_name_systematic '9-Anthracenyl 1,2,3,5-dithiadiazolyl'
_space_group_crystal_system monoclinic
_space_group_IT_number 14
_space_group_name_Hall '-P 2yn'
_space_group_name_H-M_alt 'P 1 21/n 1'
_symmetry_space_group_name_Hall '-P 2yn'
_symmetry_space_group_name_H-M 'P 1 21/n 1'
_atom_sites_solution_hydrogens geom
_audit_creation_method SHELXL-2016/6
_audit_update_record
;
2018-10-12 # Formatted by publCIF

;
_cell_angle_alpha 90
_cell_angle_beta 104.666(5)
_cell_angle_gamma 90
_cell_formula_units_Z 8
_cell_length_a 13.412(2)
_cell_length_b 14.723(3)
_cell_length_c 13.429(2)
_cell_measurement_reflns_used 5253
_cell_measurement_temperature 143(2)
_cell_measurement_theta_max 26.42
_cell_measurement_theta_min 3.18
_cell_volume 2565.4(8)
_computing_cell_refinement 'Bruker SAINT'
_computing_data_collection 'Bruker APEX2'
_computing_data_reduction 'Bruker SAINT'
_computing_molecular_graphics 'Bruker SHELXTL'
_computing_publication_material 'Bruker SHELXTL'
_computing_structure_refinement 'SHELXL-2016/6 (Sheldrick, 2016)'
_computing_structure_solution 'SHELXT 2014/5 (Sheldrick, 2014)'
_diffrn_ambient_temperature 143(2)
_diffrn_measured_fraction_theta_full 0.997
_diffrn_measured_fraction_theta_max 0.997
_diffrn_measurement_device_type 'Bruker AEX-II with Photon CCD area detector'
_diffrn_measurement_method 'phi and omega scans'
_diffrn_radiation_type MoK\a
_diffrn_radiation_wavelength 0.71073
_diffrn_reflns_av_R_equivalents 0.1193
_diffrn_reflns_av_unetI/netI 0.0701
_diffrn_reflns_Laue_measured_fraction_full 0.997
_diffrn_reflns_Laue_measured_fraction_max 0.997
_diffrn_reflns_limit_h_max 16
_diffrn_reflns_limit_h_min -16
_diffrn_reflns_limit_k_max 18
_diffrn_reflns_limit_k_min -18
_diffrn_reflns_limit_l_max 16
_diffrn_reflns_limit_l_min -16
_diffrn_reflns_number 34966
_diffrn_reflns_point_group_measured_fraction_full 0.997
_diffrn_reflns_point_group_measured_fraction_max 0.997
_diffrn_reflns_theta_full 25.242
_diffrn_reflns_theta_max 26.418
_diffrn_reflns_theta_min 3.132
_diffrn_source 'sealed tube'
_exptl_absorpt_coefficient_mu 0.400
_exptl_absorpt_correction_T_max 0.7454
_exptl_absorpt_correction_T_min 0.6507
_exptl_absorpt_correction_type multi-scan
_exptl_absorpt_process_details sadabs
_exptl_crystal_colour black
_exptl_crystal_density_diffrn 1.457
_exptl_crystal_description Plate
_exptl_crystal_F_000 1160
_exptl_crystal_size_max 0.288
_exptl_crystal_size_mid 0.180
_exptl_crystal_size_min 0.070
_refine_diff_density_max 1.327
_refine_diff_density_min -0.546
_refine_diff_density_rms 0.117
_refine_ls_extinction_method none
_refine_ls_goodness_of_fit_ref 1.109
_refine_ls_hydrogen_treatment constr
_refine_ls_matrix_type full
_refine_ls_number_parameters 344
_refine_ls_number_reflns 5265
_refine_ls_number_restraints 0
_refine_ls_restrained_S_all 1.109
_refine_ls_R_factor_all 0.1131
_refine_ls_R_factor_gt 0.0642
_refine_ls_shift/su_max 0.000
_refine_ls_shift/su_mean 0.000
_refine_ls_structure_factor_coef Fsqd
_refine_ls_weighting_details 'w=1/[\s^2^(Fo^2^)+(0.0874P)^2^+3.3533P] where P=(Fo^2^+2Fc^2^)/3'
_refine_ls_weighting_scheme calc
_refine_ls_wR_factor_gt 0.1504
_refine_ls_wR_factor_ref 0.1809
_reflns_Friedel_coverage 0.000
_reflns_number_gt 3678
_reflns_number_total 5265
_reflns_threshold_expression 'I > 2\s(I)'
_cod_data_source_file ja8b11528_si_013.cif
_cod_data_source_block YB180_143KB3_a
_cod_database_code 4128128
_publcif_datablock.id {e344bbbc-a433-464a-beac-a9848b8c904b}

_shelx_shelxl_version_number 2016/6
_shelx_space_group_comment
;
The symmetry employed for this shelxl refinement is uniquely defined
by the following loop, which should always be used as a source of
symmetry information in preference to the above space-group names.
They are only intended as comments.
;
_exptl_absorpt_special_details
;
SADABS 2012/1 Bruker AXS, Madison WI, USA.
;
_publcif_info_exptl_table_max_cols 4
_publcif_info_exptl_table_use_headnotes n
_publcif_funding_html
;
;

loop_
_space_group_symop_operation_xyz
'x, y, z'
'-x+1/2, y+1/2, -z+1/2'
'-x, -y, -z'
'x-1/2, -y-1/2, z-1/2'

loop_
_atom_site_label
_atom_site_type_symbol
_atom_site_fract_x
_atom_site_fract_y
_atom_site_fract_z
_atom_site_U_iso_or_equiv
_atom_site_adp_type
_atom_site_occupancy
_atom_site_site_symmetry_order
_atom_site_calc_flag
_atom_site_refinement_flags_posn
_atom_site_refinement_flags_adp
S1 S 0.06861(12) 0.25099(12) 0.29613(12) 0.0285(4) Uani 1 1 d . .
S2 S 0.08250(13) 0.21776(11) 0.15093(12) 0.0273(4) Uani 1 1 d . .
N1 N 0.1945(4) 0.2494(4) 0.3470(4) 0.0233(11) Uani 1 1 d . .
N2 N 0.2089(4) 0.2125(3) 0.1844(4) 0.0285(12) Uani 1 1 d . .
C1 C 0.2519(4) 0.2287(4) 0.2831(4) 0.0199(12) Uani 1 1 d . .
C2 C 0.3671(4) 0.2213(4) 0.3243(4) 0.0169(11) Uani 1 1 d . .
C3 C 0.4124(5) 0.1353(4) 0.3404(4) 0.0207(11) Uani 1 1 d . .
C4 C 0.3556(5) 0.0533(4) 0.3225(4) 0.0274(14) Uani 1 1 d . .
H4 H 0.282767 0.055626 0.297660 0.033 Uiso 1 1 calc R U
C5 C 0.4032(5) -0.0285(4) 0.3401(5) 0.0370(16) Uani 1 1 d . .
H5 H 0.363350 -0.082655 0.329429 0.044 Uiso 1 1 calc R U
C6 C 0.5136(5) -0.0339(4) 0.3749(6) 0.0392(17) Uani 1 1 d . .
H6 H 0.546691 -0.091438 0.384837 0.047 Uiso 1 1 calc R U
C7 C 0.5696(5) 0.0421(4) 0.3933(5) 0.0332(15) Uani 1 1 d . .
H7 H 0.642440 0.037258 0.416880 0.040 Uiso 1 1 calc R U
C8 C 0.5244(5) 0.1304(4) 0.3788(4) 0.0248(13) Uani 1 1 d . .
C9 C 0.5818(5) 0.2084(4) 0.3994(5) 0.0266(14) Uani 1 1 d . .
H9 H 0.654577 0.203828 0.424286 0.032 Uiso 1 1 calc R U
C10 C 0.5363(5) 0.2941(4) 0.3848(4) 0.0239(13) Uani 1 1 d . .
C11 C 0.5956(6) 0.3759(5) 0.4089(5) 0.0364(16) Uani 1 1 d . .
H11 H 0.668199 0.372205 0.435168 0.044 Uiso 1 1 calc R U
C12 C 0.5496(6) 0.4578(4) 0.3948(5) 0.0340(15) Uani 1 1 d . .
H12 H 0.590216 0.511226 0.410973 0.041 Uiso 1 1 calc R U
C13 C 0.4398(6) 0.4653(4) 0.3554(5) 0.0396(17) Uani 1 1 d . .
H13 H 0.408091 0.523493 0.345745 0.048 Uiso 1 1 calc R U
C14 C 0.3814(5) 0.3891(4) 0.3322(4) 0.0269(14) Uani 1 1 d . .
H14 H 0.308948 0.395279 0.306228 0.032 Uiso 1 1 calc R U
C15 C 0.4244(5) 0.3013(4) 0.3451(4) 0.0212(12) Uani 1 1 d . .
S3 S 0.81422(12) 0.23295(12) 0.04873(11) 0.0299(4) Uani 1 1 d . .
S4 S 0.66681(12) 0.19324(11) 0.05834(12) 0.0290(4) Uani 1 1 d . .
N3 N 0.8648(4) 0.2253(4) 0.1729(3) 0.0236(11) Uani 1 1 d . .
N4 N 0.6991(4) 0.1833(3) 0.1830(4) 0.0279(11) Uani 1 1 d . .
C16 C 0.7980(4) 0.2004(4) 0.2259(4) 0.0194(13) Uani 1 1 d . .
C17 C 0.8357(4) 0.1972(3) 0.3407(4) 0.0167(11) Uani 1 1 d . .
C18 C 0.8549(4) 0.2778(4) 0.3956(4) 0.0195(12) Uani 1 1 d . .
C19 C 0.8496(4) 0.3664(4) 0.3477(5) 0.0250(13) Uani 1 1 d . .
H19 H 0.832526 0.370851 0.274791 0.030 Uiso 1 1 calc R U
C20 C 0.8686(5) 0.4426(5) 0.4051(5) 0.0295(14) Uani 1 1 d . .
H20 H 0.864633 0.499996 0.372030 0.035 Uiso 1 1 calc R U
C21 C 0.8943(5) 0.4384(4) 0.5144(5) 0.0344(15) Uani 1 1 d . .
H21 H 0.905676 0.492598 0.554017 0.041 Uiso 1 1 calc R U
C22 C 0.9024(5) 0.3569(5) 0.5611(5) 0.0284(14) Uani 1 1 d . .
H22 H 0.921045 0.354529 0.634200 0.034 Uiso 1 1 calc R U
C23 C 0.8839(5) 0.2747(4) 0.5049(5) 0.0238(13) Uani 1 1 d . .
C24 C 0.8912(4) 0.1898(4) 0.5532(4) 0.0247(13) Uani 1 1 d . .
H24 H 0.908180 0.187895 0.626255 0.030 Uiso 1 1 calc R U
C25 C 0.8750(4) 0.1096(4) 0.5003(4) 0.0218(12) Uani 1 1 d . .
C26 C 0.8842(5) 0.0226(4) 0.5490(5) 0.0299(15) Uani 1 1 d . .
H26 H 0.899525 0.019574 0.621996 0.036 Uiso 1 1 calc R U
C27 C 0.8719(5) -0.0545(4) 0.4949(5) 0.0342(15) Uani 1 1 d . .
H27 H 0.880534 -0.111156 0.529941 0.041 Uiso 1 1 calc R U
C28 C 0.8461(5) -0.0530(4) 0.3858(5) 0.0316(14) Uani 1 1 d . .
H28 H 0.837497 -0.108321 0.348150 0.038 Uiso 1 1 calc R U
C29 C 0.8337(5) 0.0274(4) 0.3353(5) 0.0252(13) Uani 1 1 d . .
H29 H 0.816237 0.027558 0.262222 0.030 Uiso 1 1 calc R U
C30 C 0.8461(4) 0.1118(4) 0.3891(4) 0.0168(11) Uani 1 1 d . .

loop_
_atom_site_aniso_label
_atom_site_aniso_U_11
_atom_site_aniso_U_22
_atom_site_aniso_U_33
_atom_site_aniso_U_23
_atom_site_aniso_U_13
_atom_site_aniso_U_12
S1 0.0200(8) 0.0475(10) 0.0175(7) 0.0016(7) 0.0039(6) 0.0031(7)
S2 0.0249(8) 0.0320(8) 0.0218(8) -0.0044(6) -0.0003(6) 0.0016(6)
N1 0.016(2) 0.037(3) 0.017(2) -0.001(2) 0.004(2) 0.003(2)
N2 0.026(3) 0.035(3) 0.021(3) -0.009(2) -0.001(2) -0.003(2)
C1 0.024(3) 0.019(3) 0.017(3) -0.002(2) 0.005(2) 0.006(2)
C2 0.022(3) 0.026(3) 0.007(2) 0.001(2) 0.010(2) 0.001(2)
C3 0.024(3) 0.024(3) 0.013(3) 0.000(2) 0.004(2) 0.002(3)
C4 0.028(3) 0.025(3) 0.026(3) -0.004(2) 0.000(3) 0.002(3)
C5 0.040(4) 0.018(3) 0.047(4) -0.004(3) 0.000(3) -0.006(3)
C6 0.036(4) 0.020(3) 0.057(5) -0.006(3) 0.003(3) 0.013(3)
C7 0.027(4) 0.036(4) 0.035(4) -0.002(3) 0.005(3) 0.005(3)
C8 0.020(3) 0.032(3) 0.023(3) -0.004(2) 0.007(3) -0.003(2)
C9 0.026(3) 0.029(3) 0.026(3) 0.000(3) 0.008(3) -0.004(3)
C10 0.031(4) 0.032(3) 0.010(3) -0.004(2) 0.006(2) -0.003(3)
C11 0.039(4) 0.035(4) 0.037(4) -0.007(3) 0.015(3) -0.010(3)
C12 0.041(4) 0.029(4) 0.035(4) -0.004(3) 0.015(3) -0.013(3)
C13 0.057(5) 0.023(3) 0.037(4) 0.004(3) 0.010(3) 0.004(3)
C14 0.037(4) 0.025(3) 0.017(3) -0.001(2) 0.005(3) 0.001(3)
C15 0.030(3) 0.023(3) 0.010(3) -0.003(2) 0.005(2) -0.002(3)
S3 0.0225(8) 0.0540(10) 0.0119(7) 0.0023(7) 0.0021(6) -0.0025(7)
S4 0.0291(9) 0.0343(9) 0.0206(8) 0.0031(7) 0.0006(6) -0.0079(7)
N3 0.018(3) 0.045(3) 0.008(2) 0.001(2) 0.004(2) 0.002(2)
N4 0.029(3) 0.037(3) 0.014(2) 0.005(2) -0.003(2) -0.008(2)
C16 0.026(3) 0.016(3) 0.017(3) 0.002(2) 0.007(2) -0.001(2)
C17 0.017(3) 0.017(3) 0.014(3) 0.002(2) 0.000(2) 0.002(2)
C18 0.014(3) 0.027(3) 0.020(3) 0.003(2) 0.008(2) 0.007(2)
C19 0.026(3) 0.024(3) 0.025(3) 0.004(2) 0.004(3) -0.003(2)
C20 0.031(4) 0.033(4) 0.027(3) -0.003(3) 0.011(3) -0.001(3)
C21 0.035(4) 0.031(4) 0.041(4) -0.008(3) 0.015(3) -0.009(3)
C22 0.027(3) 0.038(4) 0.023(3) -0.010(3) 0.012(3) -0.010(3)
C23 0.023(3) 0.028(3) 0.023(3) -0.005(2) 0.011(2) -0.003(2)
C24 0.024(3) 0.033(3) 0.016(3) -0.001(2) 0.003(2) -0.004(3)
C25 0.022(3) 0.022(3) 0.021(3) 0.002(2) 0.006(2) 0.003(2)
C26 0.035(4) 0.031(4) 0.023(3) 0.007(3) 0.007(3) -0.003(3)
C27 0.043(4) 0.023(3) 0.031(4) 0.010(3) 0.000(3) -0.002(3)
C28 0.037(4) 0.025(3) 0.032(3) -0.001(3) 0.007(3) -0.002(3)
C29 0.032(3) 0.021(3) 0.023(3) -0.001(2) 0.007(3) 0.001(2)
C30 0.010(3) 0.026(3) 0.017(3) -0.005(2) 0.008(2) -0.002(2)

loop_
_atom_type_symbol
_atom_type_description
_atom_type_scat_dispersion_real
_atom_type_scat_dispersion_imag
_atom_type_scat_source
C C 0.0033 0.0016 'International Tables Vol C Tables 4.2.6.8 and 6.1.1.4'
H H 0.0000 0.0000 'International Tables Vol C Tables 4.2.6.8 and 6.1.1.4'
N N 0.0061 0.0033 'International Tables Vol C Tables 4.2.6.8 and 6.1.1.4'
S S 0.1246 0.1234 'International Tables Vol C Tables 4.2.6.8 and 6.1.1.4'

loop_
_geom_angle_atom_site_label_1
_geom_angle_atom_site_label_2
_geom_angle_atom_site_label_3
_geom_angle
N1 S1 S2 93.46(18)
N2 S2 S1 94.97(19)
C1 N1 S1 115.8(4)
C1 N2 S2 114.9(4)
N1 C1 N2 120.8(5)
N1 C1 C2 119.3(5)
N2 C1 C2 119.9(5)
C15 C2 C3 122.6(5)
C15 C2 C1 118.3(5)
C3 C2 C1 119.1(5)
C2 C3 C4 123.6(5)
C2 C3 C8 117.9(5)
C4 C3 C8 118.6(5)
C5 C4 C3 121.3(6)
C5 C4 H4 119.3
C3 C4 H4 119.3
C4 C5 C6 120.4(6)
C4 C5 H5 119.8
C6 C5 H5 119.8
C7 C6 C5 119.9(6)
C7 C6 H6 120.0
C5 C6 H6 120.0
C6 C7 C8 122.5(6)
C6 C7 H7 118.7
C8 C7 H7 118.7
C9 C8 C7 122.4(6)
C9 C8 C3 120.3(5)
C7 C8 C3 117.2(5)
C8 C9 C10 121.7(6)
C8 C9 H9 119.2
C10 C9 H9 119.2
C9 C10 C11 122.0(6)
C9 C10 C15 119.3(5)
C11 C10 C15 118.7(5)
C12 C11 C10 120.9(7)
C12 C11 H11 119.6
C10 C11 H11 119.6
C11 C12 C13 120.7(6)
C11 C12 H12 119.6
C13 C12 H12 119.6
C14 C13 C12 119.8(6)
C14 C13 H13 120.1
C12 C13 H13 120.1
C13 C14 C15 122.4(6)
C13 C14 H14 118.8
C15 C14 H14 118.8
C2 C15 C14 124.3(6)
C2 C15 C10 118.3(5)
C14 C15 C10 117.4(5)
N3 S3 S4 94.13(19)
N4 S4 S3 94.52(19)
C16 N3 S3 113.8(4)
C16 N4 S4 114.0(4)
N3 C16 N4 123.6(5)
N3 C16 C17 117.6(5)
N4 C16 C17 118.7(5)
C18 C17 C30 122.4(5)
C18 C17 C16 119.4(5)
C30 C17 C16 118.2(5)
C17 C18 C23 119.2(5)
C17 C18 C19 123.6(5)
C23 C18 C19 117.3(5)
C20 C19 C18 121.0(6)
C20 C19 H19 119.5
C18 C19 H19 119.5
C19 C20 C21 121.0(6)
C19 C20 H20 119.5
C21 C20 H20 119.5
C22 C21 C20 119.4(6)
C22 C21 H21 120.3
C20 C21 H21 120.3
C21 C22 C23 122.1(6)
C21 C22 H22 118.9
C23 C22 H22 118.9
C24 C23 C22 122.3(6)
C24 C23 C18 118.4(5)
C22 C23 C18 119.2(5)
C25 C24 C23 123.2(5)
C25 C24 H24 118.4
C23 C24 H24 118.4
C24 C25 C26 123.6(5)
C24 C25 C30 118.8(5)
C26 C25 C30 117.6(5)
C27 C26 C25 121.9(6)
C27 C26 H26 119.1
C25 C26 H26 119.1
C26 C27 C28 120.9(6)
C26 C27 H27 119.6
C28 C27 H27 119.6
C29 C28 C27 119.9(6)
C29 C28 H28 120.1
C27 C28 H28 120.1
C28 C29 C30 121.7(5)
C28 C29 H29 119.1
C30 C29 H29 119.1
C17 C30 C29 124.1(5)
C17 C30 C25 117.9(5)
C29 C30 C25 118.0(5)

loop_
_geom_bond_atom_site_label_1
_geom_bond_atom_site_label_2
_geom_bond_distance
S1 N1 1.654(5)
S1 S2 2.064(2)
S2 N2 1.643(5)
N1 C1 1.325(7)
N2 C1 1.327(7)
C1 C2 1.508(8)
C2 C15 1.394(8)
C2 C3 1.397(8)
C3 C4 1.415(8)
C3 C8 1.461(8)
C4 C5 1.356(8)
C4 H4 0.9500
C5 C6 1.438(9)
C5 H5 0.9500
C6 C7 1.336(9)
C6 H6 0.9500
C7 C8 1.427(9)
C7 H7 0.9500
C8 C9 1.371(8)
C9 C10 1.394(8)
C9 H9 0.9500
C10 C11 1.434(9)
C10 C15 1.465(8)
C11 C12 1.346(9)
C11 H11 0.9500
C12 C13 1.438(10)
C12 H12 0.9500
C13 C14 1.359(9)
C13 H13 0.9500
C14 C15 1.408(8)
C14 H14 0.9500
S3 N3 1.637(5)
S3 S4 2.097(2)
S4 N4 1.626(5)
N3 C16 1.329(7)
N4 C16 1.330(7)
C16 C17 1.495(7)
C17 C18 1.386(8)
C17 C30 1.406(8)
C18 C23 1.421(8)
C18 C19 1.447(8)
C19 C20 1.349(8)
C19 H19 0.9500
C20 C21 1.420(9)
C20 H20 0.9500
C21 C22 1.346(9)
C21 H21 0.9500
C22 C23 1.415(8)
C22 H22 0.9500
C23 C24 1.399(8)
C24 C25 1.367(8)
C24 H24 0.9500
C25 C26 1.429(8)
C25 C30 1.446(7)
C26 C27 1.336(9)
C26 H26 0.9500
C27 C28 1.418(9)
C27 H27 0.9500
C28 C29 1.352(8)
C28 H28 0.9500
C29 C30 1.426(8)
C29 H29 0.9500

loop_
_geom_torsion_atom_site_label_1
_geom_torsion_atom_site_label_2
_geom_torsion_atom_site_label_3
_geom_torsion_atom_site_label_4
_geom_torsion
S2 S1 N1 C1 -0.7(5)
S1 S2 N2 C1 0.8(4)
S1 N1 C1 N2 1.4(8)
S1 N1 C1 C2 -177.1(4)
S2 N2 C1 N1 -1.5(7)
S2 N2 C1 C2 177.0(4)
N1 C1 C2 C15 -76.8(7)
N2 C1 C2 C15 104.6(6)
N1 C1 C2 C3 103.0(6)
N2 C1 C2 C3 -75.6(7)
C15 C2 C3 C4 178.2(5)
C1 C2 C3 C4 -1.5(8)
C15 C2 C3 C8 -1.2(8)
C1 C2 C3 C8 179.1(5)
C2 C3 C4 C5 -179.5(6)
C8 C3 C4 C5 -0.1(9)
C3 C4 C5 C6 -1.8(10)
C4 C5 C6 C7 2.2(11)
C5 C6 C7 C8 -0.6(11)
C6 C7 C8 C9 178.8(7)
C6 C7 C8 C3 -1.2(10)
C2 C3 C8 C9 1.0(8)
C4 C3 C8 C9 -178.4(6)
C2 C3 C8 C7 -179.0(5)
C4 C3 C8 C7 1.6(8)
C7 C8 C9 C10 -180.0(6)
C3 C8 C9 C10 0.0(9)
C8 C9 C10 C11 178.2(6)
C8 C9 C10 C15 -0.9(9)
C9 C10 C11 C12 -179.5(6)
C15 C10 C11 C12 -0.4(9)
C10 C11 C12 C13 0.2(10)
C11 C12 C13 C14 0.0(10)
C12 C13 C14 C15 0.0(10)
C3 C2 C15 C14 -178.4(5)
C1 C2 C15 C14 1.3(8)
C3 C2 C15 C10 0.4(8)
C1 C2 C15 C10 -179.9(5)
C13 C14 C15 C2 178.6(6)
C13 C14 C15 C10 -0.2(9)
C9 C10 C15 C2 0.7(8)
C11 C10 C15 C2 -178.4(5)
C9 C10 C15 C14 179.6(5)
C11 C10 C15 C14 0.4(8)
S4 S3 N3 C16 -0.8(4)
S3 S4 N4 C16 -1.5(4)
S3 N3 C16 N4 -0.1(8)
S3 N3 C16 C17 -176.2(4)
S4 N4 C16 N3 1.4(8)
S4 N4 C16 C17 177.4(4)
N3 C16 C17 C18 72.1(7)
N4 C16 C17 C18 -104.2(6)
N3 C16 C17 C30 -110.6(6)
N4 C16 C17 C30 73.2(7)
C30 C17 C18 C23 -1.5(8)
C16 C17 C18 C23 175.8(5)
C30 C17 C18 C19 176.9(5)
C16 C17 C18 C19 -5.8(8)
C17 C18 C19 C20 179.6(5)
C23 C18 C19 C20 -1.9(8)
C18 C19 C20 C21 0.0(9)
C19 C20 C21 C22 1.7(10)
C20 C21 C22 C23 -1.3(10)
C21 C22 C23 C24 -179.3(6)
C21 C22 C23 C18 -0.6(9)
C17 C18 C23 C24 -0.5(8)
C19 C18 C23 C24 -179.0(5)
C17 C18 C23 C22 -179.3(5)
C19 C18 C23 C22 2.2(8)
C22 C23 C24 C25 -179.1(6)
C18 C23 C24 C25 2.2(9)
C23 C24 C25 C26 178.8(6)
C23 C24 C25 C30 -1.8(9)
C24 C25 C26 C27 -177.3(6)
C30 C25 C26 C27 3.3(9)
C25 C26 C27 C28 -1.8(10)
C26 C27 C28 C29 0.0(10)
C27 C28 C29 C30 0.1(9)
C18 C17 C30 C29 -175.7(5)
C16 C17 C30 C29 7.0(8)
C18 C17 C30 C25 1.9(8)
C16 C17 C30 C25 -175.4(5)
C28 C29 C30 C17 179.0(5)
C28 C29 C30 C25 1.4(8)
C24 C25 C30 C17 -0.2(8)
C26 C25 C30 C17 179.2(5)
C24 C25 C30 C29 177.5(5)
C26 C25 C30 C29 -3.1(8)

loop_
_publcif_info_datablock.id
_publcif_info_datablock.publ_exptl
_publcif_info_datablock.publ_geom
_publcif_info_datablock.structure
{e344bbbc-a433-464a-beac-a9848b8c904b} y y y

loop_
_publcif_info_exptl_table_extra_item
sin_theta_over_lambda_max

loop_
_publcif_info_tables.block_id
_publcif_info_tables.reference_item
{e344bbbc-a433-464a-beac-a9848b8c904b} '_publcif_info_datablock.publ_exptl'

loop_
_publcif_info_cif.paper_type
EE
